data_7059923
loop_
_publ_author_name
'Yu, Yue-Ming'
'Yu, Ming-Chao'
'Wang, Ling-Yang'
'Li, Yan-Tuan'
'Wu, Zhi-Yong'
'Yan, Cui-Wei'

_publ_section_title
;
 A supramolecular adduct of tegafur and syringic acid: the first
 tegafur-nutraceutical cocrystal with perfected in vitro and in vivo
 characteristics as well as synergized anticancer activities
;
_journal_issue 37
_journal_name_full 'New Journal of Chemistry'
_journal_page_first 15994
_journal_page_last 16005
_journal_paper_doi 10.1039/D0NJ03033C
_journal_volume 44
_journal_year 2020
_chemical_formula_moiety 'C4 H4.5 F0.5 N O1.5, C4.5 H5 O2.5'
_chemical_formula_sum 'C8.5 H9.5 F0.5 N O4'
_chemical_formula_weight 199.17
_chemical_melting_point 181.0
_chemical_name_common 'Tegafur Syringic acid'
_chemical_name_systematic '5-Fluoro-1-(tetrahydro-2-furyl)-uracil 4-hydroxy-3,5-dimethoxybenzoic acid'
_space_group_crystal_system monoclinic
_space_group_IT_number 11
_space_group_name_Hall '-P 2yb'
_space_group_name_H-M_alt 'P 1 21/m 1'
_atom_sites_solution_hydrogens mixed
_audit_creation_method SHELXL-2018/3
_audit_update_record
;
2020-04-15 deposited with the CCDC.	2020-08-24 downloaded from the CCDC.
;
_cell_angle_alpha 90
_cell_angle_beta 95.260(4)
_cell_angle_gamma 90
_cell_formula_units_Z 4
_cell_length_a 9.2818(13)
_cell_length_b 6.7034(10)
_cell_length_c 14.154(2)
_cell_measurement_reflns_used 4442
_cell_measurement_temperature 296(2)
_cell_measurement_theta_max 26.282
_cell_measurement_theta_min 3.039
_cell_volume 876.9(2)
_computing_structure_refinement 'SHELXL-2018/3 (Sheldrick, 2018)'
_diffrn_ambient_temperature 296(2)
_diffrn_measured_fraction_theta_full 0.997
_diffrn_measured_fraction_theta_max 0.997
_diffrn_measurement_device_type 'Bruker APEX area-detector'
_diffrn_measurement_method '\w scans'
_diffrn_radiation_type MoK\a
_diffrn_radiation_wavelength 0.71073
_diffrn_reflns_av_R_equivalents 0.0653
_diffrn_reflns_av_unetI/netI 0.0475
_diffrn_reflns_Laue_measured_fraction_full 0.997
_diffrn_reflns_Laue_measured_fraction_max 0.997
_diffrn_reflns_limit_h_max 12
_diffrn_reflns_limit_h_min -12
_diffrn_reflns_limit_k_max 8
_diffrn_reflns_limit_k_min -8
_diffrn_reflns_limit_l_max 18
_diffrn_reflns_limit_l_min -18
_diffrn_reflns_number 15932
_diffrn_reflns_point_group_measured_fraction_full 0.997
_diffrn_reflns_point_group_measured_fraction_max 0.997
_diffrn_reflns_theta_full 25.242
_diffrn_reflns_theta_max 27.476
_diffrn_reflns_theta_min 3.365
_diffrn_source 'fine-focus sealed tube'
_exptl_absorpt_coefficient_mu 0.127
_exptl_absorpt_correction_type multi-scan
_exptl_absorpt_process_details '(SADABS; Bruker, 2002)'
_exptl_crystal_colour pink
_exptl_crystal_density_diffrn 1.509
_exptl_crystal_description needle
_exptl_crystal_F_000 416
_exptl_crystal_recrystallization_method 'Re-crystallisation from solvent: methanol/water/ethyl acetate'
_exptl_crystal_size_max 0.457
_exptl_crystal_size_mid 0.113
_exptl_crystal_size_min 0.102
_exptl_transmission_factor_max 0.7456
_exptl_transmission_factor_min 0.6970
_refine_diff_density_max 0.222
_refine_diff_density_min -0.328
_refine_diff_density_rms 0.056
_refine_ls_extinction_method none
_refine_ls_goodness_of_fit_ref 1.136
_refine_ls_hydrogen_treatment mixed
_refine_ls_matrix_type full
_refine_ls_number_parameters 197
_refine_ls_number_reflns 2177
_refine_ls_number_restraints 6
_refine_ls_restrained_S_all 1.140
_refine_ls_R_factor_all 0.1182
_refine_ls_R_factor_gt 0.0729
_refine_ls_shift/su_max 0.000
_refine_ls_shift/su_mean 0.000
_refine_ls_structure_factor_coef Fsqd
_refine_ls_weighting_details 'w=1/[\s^2^(Fo^2^)+(0.0235P)^2^+1.4826P] where P=(Fo^2^+2Fc^2^)/3'
_refine_ls_weighting_scheme calc
_refine_ls_wR_factor_gt 0.1383
_refine_ls_wR_factor_ref 0.1523
_reflns_Friedel_coverage 0.000
_reflns_number_gt 1439
_reflns_number_total 2177
_reflns_threshold_expression 'I > 2\s(I)'
_cod_data_source_file d0nj03033c2.cif
_cod_data_source_block shelx
_cod_depositor_comments 'Adding full bibliography for 7059923.cif.'
_cod_original_sg_symbol_H-M 'P 21/m'
_cod_original_formula_sum 'C8.50 H9.50 F0.50 N O4'
_cod_database_code 7059923
_shelx_shelxl_version_number 2018/3
_shelx_space_group_comment
;
The symmetry employed for this shelxl refinement is uniquely defined
by the following loop, which should always be used as a source of
symmetry information in preference to the above space-group names.
They are only intended as comments.
;
_shelx_estimated_absorpt_t_min 0.944
_shelx_estimated_absorpt_t_max 0.987

loop_
_space_group_symop_operation_xyz
'x, y, z'
'-x, y+1/2, -z'
'-x, -y, -z'
'x, -y-1/2, z'

loop_
_atom_site_label
_atom_site_type_symbol
_atom_site_fract_x
_atom_site_fract_y
_atom_site_fract_z
_atom_site_U_iso_or_equiv
_atom_site_adp_type
_atom_site_occupancy
_atom_site_site_symmetry_order
_atom_site_calc_flag
_atom_site_refinement_flags_posn
_atom_site_refinement_flags_adp
_atom_site_refinement_flags_occupancy
_atom_site_disorder_assembly
_atom_site_disorder_group
F1 F 0.6535(3) 0.250000 0.92075(18) 0.0531(8) Uani 1 2 d S T P . .
O1 O 0.9599(3) 0.250000 0.6201(2) 0.0413(8) Uani 1 2 d S T P . .
O2 O 0.5217(3) 0.250000 0.7403(2) 0.0464(9) Uani 1 2 d S T P . .
N1 N 0.9554(4) 0.250000 0.7805(3) 0.0499(12) Uani 1 2 d S T P . .
N2 N 0.7421(3) 0.250000 0.6816(2) 0.0312(9) Uani 1 2 d S T P . .
H2 H 0.705(2) 0.25000(2) 0.629(3) 0.037 Uiso 1 2 d R U P A .
C1 C 0.8908(4) 0.250000 0.6886(3) 0.0307(10) Uani 1 2 d S T P . .
C2 C 0.6540(4) 0.250000 0.7535(3) 0.0316(10) Uani 1 2 d S T P . .
C3 C 0.7317(5) 0.250000 0.8453(3) 0.0349(11) Uani 1 2 d S T P . .
C4 C 0.8740(5) 0.250000 0.8573(3) 0.0528(16) Uani 1 2 d S T P . .
O3 O 1.1463(5) 0.4512(8) 0.8660(4) 0.0406(12) Uani 0.5 1 d . U P A -1
C5 C 1.1153(7) 0.3096(8) 0.7933(4) 0.0337(17) Uani 0.5 1 d D . P A -1
H5A H 1.146915 0.358568 0.733331 0.040 Uiso 0.5 1 calc R U P A -1
C6 C 1.1965(9) 0.1213(13) 0.8242(6) 0.058(2) Uani 0.5 1 d D . P A -1
H6A H 1.290347 0.117155 0.799238 0.070 Uiso 0.5 1 calc R U P A -1
H6B H 1.141995 0.003427 0.803171 0.070 Uiso 0.5 1 calc R U P A -1
C7 C 1.2126(14) 0.135(3) 0.9328(7) 0.049(3) Uani 0.5 1 d D U P A -1
H7A H 1.124070 0.100306 0.960272 0.059 Uiso 0.5 1 calc R U P A -1
H7B H 1.291999 0.054753 0.960987 0.059 Uiso 0.5 1 calc R U P A -1
C8 C 1.245(2) 0.355(3) 0.9406(12) 0.096(6) Uani 0.5 1 d D U P A -1
H8A H 1.226690 0.404824 1.002817 0.116 Uiso 0.5 1 calc R U P A -1
H8B H 1.344906 0.381442 0.930349 0.116 Uiso 0.5 1 calc R U P A -1
H4 H 0.927(5) 0.250000 0.918(3) 0.049(14) Uiso 1 2 d S . P . .
O4 O 0.5551(3) 0.250000 0.5071(2) 0.0459(9) Uani 1 2 d S T P . .
O5 O 0.3526(3) 0.250000 0.5796(2) 0.0540(11) Uani 1 2 d S T P . .
O6 O -0.0499(3) 0.250000 0.31301(19) 0.0391(8) Uani 1 2 d S T P . .
O7 O 0.0831(3) 0.250000 0.15543(19) 0.0406(8) Uani 1 2 d S T P . .
H7 H -0.007609 0.250000 0.163108 0.061 Uiso 1 2 d R U P . .
O8 O 0.3655(3) 0.250000 0.1561(2) 0.0461(9) Uani 1 2 d S T P . .
C9 C 0.4240(5) 0.250000 0.5033(3) 0.0354(10) Uani 1 2 d S T P . .
C10 C 0.3302(4) 0.250000 0.4133(3) 0.0309(10) Uani 1 2 d S T P . .
C11 C 0.1804(5) 0.250000 0.4125(3) 0.0310(10) Uani 1 2 d S T P . .
C12 C 0.0978(4) 0.250000 0.3258(3) 0.0283(9) Uani 1 2 d S T P . .
C13 C 0.1630(4) 0.250000 0.2412(3) 0.0293(10) Uani 1 2 d S T P . .
C14 C 0.3132(5) 0.250000 0.2428(3) 0.0318(10) Uani 1 2 d S T P . .
C15 C 0.3964(5) 0.250000 0.3290(3) 0.0331(10) Uani 1 2 d S T P . .
C16 C -0.1284(5) 0.250000 0.3953(3) 0.0566(16) Uani 1 2 d S T P . .
H16A H -0.230334 0.250000 0.376181 0.085 Uiso 1 2 calc R U P . .
H16B H -0.103771 0.133069 0.432473 0.085 Uiso 0.5 1 calc R U P . .
H16C H -0.103771 0.366931 0.432473 0.085 Uiso 0.5 1 calc R U P . .
C17 C 0.5174(5) 0.250000 0.1536(4) 0.0584(16) Uani 1 2 d S T P . .
H17A H 0.540449 0.250000 0.088860 0.088 Uiso 1 2 calc R U P . .
H17B H 0.557515 0.366931 0.185157 0.088 Uiso 0.5 1 calc R U P . .
H17C H 0.557515 0.133069 0.185157 0.088 Uiso 0.5 1 calc R U P . .
H5 H 0.415(6) 0.250000 0.634(4) 0.063(17) Uiso 1 2 d S . P . .
H11 H 0.141(4) 0.250000 0.465(3) 0.027(11) Uiso 1 2 d S . P . .
H15 H 0.493(5) 0.250000 0.328(3) 0.037(13) Uiso 1 2 d S . P . .

loop_
_atom_site_aniso_label
_atom_site_aniso_U_11
_atom_site_aniso_U_22
_atom_site_aniso_U_33
_atom_site_aniso_U_23
_atom_site_aniso_U_13
_atom_site_aniso_U_12
F1 0.0414(16) 0.086(2) 0.0332(14) 0.000 0.0123(12) 0.000
O1 0.0366(18) 0.060(2) 0.0279(16) 0.000 0.0068(13) 0.000
O2 0.0260(17) 0.075(3) 0.0382(18) 0.000 0.0011(13) 0.000
N1 0.0247(19) 0.098(4) 0.0258(19) 0.000 -0.0027(15) 0.000
N2 0.0250(18) 0.044(2) 0.0235(18) 0.000 -0.0029(14) 0.000
C1 0.028(2) 0.033(3) 0.030(2) 0.000 -0.0010(18) 0.000
C2 0.030(2) 0.031(3) 0.033(2) 0.000 0.0011(18) 0.000
C3 0.034(2) 0.047(3) 0.025(2) 0.000 0.0066(18) 0.000
C4 0.032(3) 0.101(5) 0.025(2) 0.000 -0.0001(19) 0.000
O3 0.041(3) 0.038(3) 0.041(3) -0.003(2) -0.006(2) -0.004(2)
C5 0.032(3) 0.038(5) 0.031(3) -0.010(3) 0.000(2) -0.001(3)
C6 0.041(5) 0.057(6) 0.073(6) -0.019(5) -0.012(4) 0.019(5)
C7 0.028(4) 0.059(5) 0.061(9) 0.025(6) 0.005(5) 0.008(4)
C8 0.121(14) 0.086(7) 0.070(9) 0.032(7) -0.056(8) -0.042(10)
O4 0.0298(18) 0.067(2) 0.0396(19) 0.000 -0.0024(14) 0.000
O5 0.0331(18) 0.101(3) 0.0268(17) 0.000 -0.0026(14) 0.000
O6 0.0295(16) 0.062(2) 0.0257(16) 0.000 0.0022(12) 0.000
O7 0.0371(17) 0.059(2) 0.0250(16) 0.000 0.0003(13) 0.000
O8 0.0398(18) 0.069(3) 0.0317(17) 0.000 0.0123(14) 0.000
C9 0.034(2) 0.035(3) 0.036(3) 0.000 -0.0036(19) 0.000
C10 0.029(2) 0.029(2) 0.034(2) 0.000 -0.0020(17) 0.000
C11 0.034(2) 0.035(3) 0.024(2) 0.000 0.0051(18) 0.000
C12 0.028(2) 0.029(2) 0.028(2) 0.000 0.0021(17) 0.000
C13 0.037(2) 0.027(2) 0.023(2) 0.000 -0.0018(17) 0.000
C14 0.038(2) 0.032(3) 0.027(2) 0.000 0.0077(18) 0.000
C15 0.026(2) 0.036(3) 0.037(2) 0.000 0.0049(18) 0.000
C16 0.034(3) 0.098(5) 0.039(3) 0.000 0.009(2) 0.000
C17 0.044(3) 0.077(4) 0.057(3) 0.000 0.020(3) 0.000

loop_
_atom_type_symbol
_atom_type_description
_atom_type_scat_dispersion_real
_atom_type_scat_dispersion_imag
_atom_type_scat_source
C C 0.0033 0.0016 'International Tables Vol C Tables 4.2.6.8 and 6.1.1.4'
H H 0.0000 0.0000 'International Tables Vol C Tables 4.2.6.8 and 6.1.1.4'
N N 0.0061 0.0033 'International Tables Vol C Tables 4.2.6.8 and 6.1.1.4'
O O 0.0106 0.0060 'International Tables Vol C Tables 4.2.6.8 and 6.1.1.4'
F F 0.0171 0.0103 'International Tables Vol C Tables 4.2.6.8 and 6.1.1.4'

loop_
_geom_angle_atom_site_label_1
_geom_angle_atom_site_label_2
_geom_angle_atom_site_label_3
_geom_angle
_geom_angle_site_symmetry_1
_geom_angle_site_symmetry_3
_geom_angle_publ_flag
C4 N1 C1 121.3(4) . . ?
C4 N1 C5 120.1(4) . . ?
C1 N1 C5 116.3(4) . . ?
C2 N2 C1 127.9(4) . . ?
C2 N2 H2 117.7 . . ?
C1 N2 H2 114.5 . . ?
O1 C1 N2 123.0(4) . . ?
O1 C1 N1 122.6(4) . . ?
N2 C1 N1 114.5(4) . . ?
O2 C2 N2 123.3(4) . . ?
O2 C2 C3 123.7(4) . . ?
N2 C2 C3 113.0(4) . . ?
C4 C3 F1 120.4(4) . . ?
C4 C3 C2 122.4(4) . . ?
F1 C3 C2 117.2(4) . . ?
C3 C4 N1 120.9(4) . . ?
C3 C4 H4 123(3) . . ?
N1 C4 H4 116(3) . . ?
C5 O3 C8 107.4(8) . . ?
O3 C5 C6 106.7(5) . . ?
O3 C5 N1 113.1(4) . . ?
C6 C5 N1 105.6(5) . . ?
O3 C5 H5A 110.4 . . ?
C6 C5 H5A 110.4 . . ?
N1 C5 H5A 110.4 . . ?
C5 C6 C7 103.8(8) . . ?
C5 C6 H6A 111.0 . . ?
C7 C6 H6A 111.0 . . ?
C5 C6 H6B 111.0 . . ?
C7 C6 H6B 111.0 . . ?
H6A C6 H6B 109.0 . . ?
C8 C7 C6 97.7(12) . . ?
C8 C7 H7A 112.2 . . ?
C6 C7 H7A 112.2 . . ?
C8 C7 H7B 112.2 . . ?
C6 C7 H7B 112.2 . . ?
H7A C7 H7B 109.8 . . ?
O3 C8 C7 105.5(14) . . ?
O3 C8 H8A 110.6 . . ?
C7 C8 H8A 110.6 . . ?
O3 C8 H8B 110.6 . . ?
C7 C8 H8B 110.6 . . ?
H8A C8 H8B 108.8 . . ?
C9 O5 H5 111(3) . . ?
C12 O6 C16 118.2(3) . . ?
C13 O7 H7 110.3 . . ?
C14 O8 C17 117.5(4) . . ?
O4 C9 O5 122.8(4) . . ?
O4 C9 C10 123.3(4) . . ?
O5 C9 C10 113.9(4) . . ?
C11 C10 C15 120.9(4) . . ?
C11 C10 C9 121.2(4) . . ?
C15 C10 C9 117.9(4) . . ?
C12 C11 C10 118.7(4) . . ?
C12 C11 H11 122(3) . . ?
C10 C11 H11 120(3) . . ?
O6 C12 C11 125.8(4) . . ?
O6 C12 C13 113.3(3) . . ?
C11 C12 C13 120.8(4) . . ?
O7 C13 C12 121.5(4) . . ?
O7 C13 C14 118.5(4) . . ?
C12 C13 C14 120.0(4) . . ?
O8 C14 C15 125.4(4) . . ?
O8 C14 C13 115.2(4) . . ?
C15 C14 C13 119.4(4) . . ?
C14 C15 C10 120.1(4) . . ?
C14 C15 H15 117(3) . . ?
C10 C15 H15 123(3) . . ?
O6 C16 H16A 109.5 . . ?
O6 C16 H16B 109.5 . . ?
H16A C16 H16B 109.5 . . ?
O6 C16 H16C 109.5 . . ?
H16A C16 H16C 109.5 . . ?
H16B C16 H16C 109.5 . . ?
O8 C17 H17A 109.5 . . ?
O8 C17 H17B 109.5 . . ?
H17A C17 H17B 109.5 . . ?
O8 C17 H17C 109.5 . . ?
H17A C17 H17C 109.5 . . ?
H17B C17 H17C 109.5 . . ?

loop_
_geom_bond_atom_site_label_1
_geom_bond_atom_site_label_2
_geom_bond_distance
_geom_bond_site_symmetry_2
_geom_bond_publ_flag
F1 C3 1.345(5) . y
O1 C1 1.211(5) . y
O2 C2 1.225(5) . y
N1 C4 1.379(6) . y
N1 C1 1.381(5) . y
N1 C5 1.531(7) . ?
N2 C2 1.363(5) . y
N2 C1 1.374(5) . y
N2 H2 0.80(4) . ?
C2 C3 1.427(6) . ?
C3 C4 1.316(6) . ?
C4 H4 0.95(5) . ?
O3 C5 1.410(7) . ?
O3 C8 1.479(17) . ?
C5 C6 1.514(7) . ?
C5 H5A 0.9800 . ?
C6 C7 1.534(9) . ?
C6 H6A 0.9700 . ?
C6 H6B 0.9700 . ?
C7 C8 1.505(8) . ?
C7 H7A 0.9700 . ?
C7 H7B 0.9700 . ?
C8 H8A 0.9700 . ?
C8 H8B 0.9700 . ?
O4 C9 1.212(5) . y
O5 C9 1.318(5) . y
O5 H5 0.92(5) . ?
O6 C12 1.366(5) . y
O6 C16 1.429(5) . y
O7 C13 1.363(5) . y
O7 H7 0.8587 . ?
O8 C14 1.360(5) . y
O8 C17 1.414(5) . y
C9 C10 1.476(6) . ?
C10 C11 1.389(6) . ?
C10 C15 1.391(6) . ?
C11 C12 1.386(6) . ?
C11 H11 0.86(4) . ?
C12 C13 1.392(6) . ?
C13 C14 1.392(6) . ?
C14 C15 1.383(6) . ?
C15 H15 0.90(4) . ?
C16 H16A 0.9600 . ?
C16 H16B 0.9600 . ?
C16 H16C 0.9600 . ?
C17 H17A 0.9600 . ?
C17 H17B 0.9600 . ?
C17 H17C 0.9600 . ?

loop_
_geom_hbond_atom_site_label_D
_geom_hbond_atom_site_label_H
_geom_hbond_atom_site_label_A
_geom_hbond_distance_DH
_geom_hbond_distance_HA
_geom_hbond_distance_DA
_geom_hbond_angle_DHA
_geom_hbond_site_symmetry_A
_geom_hbond_publ_flag
N2 H2 O4 0.80 2.11 2.886(5) 164.6 . yes
O5 H5 O2 0.92(5) 1.73(6) 2.643(4) 175(5) . yes
O7 H7 O3 0.86 2.40 2.919(6) 119.7 2_646 yes
O7 H7 O3 0.86 2.40 2.919(6) 119.7 3_666 yes
C6 H6A O2 0.97 2.54 3.453(10) 157.8 1_655 yes
C6 H6B O6 0.97 2.46 3.366(8) 155.0 2_646 yes

loop_
_geom_torsion_atom_site_label_1
_geom_torsion_atom_site_label_2
_geom_torsion_atom_site_label_3
_geom_torsion_atom_site_label_4
_geom_torsion
_geom_torsion_site_symmetry_1
_geom_torsion_site_symmetry_2
_geom_torsion_site_symmetry_3
_geom_torsion_site_symmetry_4
_geom_torsion_publ_flag
C2 N2 C1 O1 180.000(1) . . . . ?
C2 N2 C1 N1 0.000(2) . . . . ?
C4 N1 C1 O1 180.000(1) . . . . ?
C5 N1 C1 O1 16.9(2) . . . . ?
C4 N1 C1 N2 0.000(2) . . . . ?
C5 N1 C1 N2 -163.1(2) . . . . ?
C1 N2 C2 O2 180.000(1) . . . . ?
C1 N2 C2 C3 0.000(2) . . . . ?
O2 C2 C3 C4 180.000(2) . . . . ?
N2 C2 C3 C4 0.000(2) . . . . ?
O2 C2 C3 F1 0.000(2) . . . . ?
N2 C2 C3 F1 180.000(1) . . . . ?
F1 C3 C4 N1 180.000(2) . . . . ?
C2 C3 C4 N1 0.000(2) . . . . ?
C1 N1 C4 C3 0.000(2) . . . . ?
C5 N1 C4 C3 162.5(2) . . . . ?
C8 O3 C5 C6 0.2(11) . . . . y
C8 O3 C5 N1 115.8(9) . . . . ?
C4 N1 C5 O3 -31.0(5) . . . . y
C1 N1 C5 O3 132.3(4) . . . . y
C4 N1 C5 C6 85.3(5) . . . . y
C1 N1 C5 C6 -111.4(4) . . . . y
O3 C5 C6 C7 26.0(10) . . . . y
N1 C5 C6 C7 -94.6(7) . . . . ?
C5 C6 C7 C8 -40.0(13) . . . . y
C5 O3 C8 C7 -27.1(16) . . . . y
C6 C7 C8 O3 40.9(15) . . . . y
O4 C9 C10 C11 180.000(1) . . . . ?
O5 C9 C10 C11 0.000(1) . . . . ?
O4 C9 C10 C15 0.000(1) . . . . ?
O5 C9 C10 C15 180.000(1) . . . . ?
C15 C10 C11 C12 0.000(1) . . . . ?
C9 C10 C11 C12 180.000(1) . . . . ?
C16 O6 C12 C11 0.000(1) . . . . ?
C16 O6 C12 C13 180.000(0) . . . . ?
C10 C11 C12 O6 180.000(1) . . . . ?
C10 C11 C12 C13 0.000(1) . . . . ?
O6 C12 C13 O7 0.000(1) . . . . ?
C11 C12 C13 O7 180.000(1) . . . . ?
O6 C12 C13 C14 180.000(1) . . . . ?
C11 C12 C13 C14 0.000(1) . . . . ?
C17 O8 C14 C15 0.000(1) . . . . ?
C17 O8 C14 C13 180.000(0) . . . . ?
O7 C13 C14 O8 0.000(1) . . . . ?
C12 C13 C14 O8 180.000(0) . . . . ?
O7 C13 C14 C15 180.000(1) . . . . ?
C12 C13 C14 C15 0.000(1) . . . . ?
O8 C14 C15 C10 180.000(1) . . . . ?
C13 C14 C15 C10 0.000(1) . . . . ?
C11 C10 C15 C14 0.000(1) . . . . ?
C9 C10 C15 C14 180.000(1) . . . . ?
